data_4021892
loop_
_publ_author_name
'Yi Cui'
'Suning Wang'

_publ_section_title
;
 Diboron and Triboron Compounds Based on Linear and Star-Shaped
 Conjugated Ligands with 8-Hydroxyquinolate Functionality: Impact of
 Intermolecular Interaction and Boron Coordination on Luminescence
;
_journal_name_full 'Journal of Organic Chemistry'
_journal_page_first 6485
_journal_page_last 6496
_journal_paper_doi 10.1021/jo060841+
_journal_volume 71
_journal_year 2006
_chemical_formula_sum 'C34 H24 N2 O2 S2'
_chemical_formula_weight 556.67
_chemical_name_systematic
; 
 ? 
;
_space_group_IT_number 61
_symmetry_cell_setting orthorhombic
_symmetry_space_group_name_Hall '-P 2ac 2ab'
_symmetry_space_group_name_H-M 'P b c a'
_atom_sites_solution_hydrogens geom
_atom_sites_solution_primary direct
_atom_sites_solution_secondary difmap
_audit_creation_method SHELXL-97
_cell_angle_alpha 90.00
_cell_angle_beta 90.00
_cell_angle_gamma 90.00
_cell_formula_units_Z 4
_cell_length_a 7.7260(19)
_cell_length_b 7.977(2)
_cell_length_c 42.958(11)
_cell_measurement_temperature 180(2)
_cell_volume 2647.4(12)
_computing_structure_refinement 'SHELXL-97 (Sheldrick, 1997)'
_computing_structure_solution 'SHELXS-97 (Sheldrick, 1990)'
_diffrn_ambient_temperature 180(2)
_diffrn_measured_fraction_theta_full 0.970
_diffrn_measured_fraction_theta_max 0.970
_diffrn_radiation_monochromator graphite
_diffrn_radiation_source 'fine-focus sealed tube'
_diffrn_radiation_type MoK\a
_diffrn_radiation_wavelength 0.71073
_diffrn_reflns_av_R_equivalents 0.1495
_diffrn_reflns_av_sigmaI/netI 0.2332
_diffrn_reflns_limit_h_max 10
_diffrn_reflns_limit_h_min -9
_diffrn_reflns_limit_k_max 10
_diffrn_reflns_limit_k_min -10
_diffrn_reflns_limit_l_max 57
_diffrn_reflns_limit_l_min -53
_diffrn_reflns_number 17167
_diffrn_reflns_theta_full 28.32
_diffrn_reflns_theta_max 28.32
_diffrn_reflns_theta_min 1.90
_exptl_absorpt_coefficient_mu 0.238
_exptl_absorpt_correction_T_max 1.000
_exptl_absorpt_correction_T_min 0.864
_exptl_absorpt_correction_type SADABS
_exptl_crystal_density_diffrn 1.397
_exptl_crystal_density_method 'not measured'
_exptl_crystal_F_000 1160
_refine_diff_density_max 0.370
_refine_diff_density_min -0.385
_refine_diff_density_rms 0.077
_refine_ls_extinction_method none
_refine_ls_goodness_of_fit_ref 0.851
_refine_ls_hydrogen_treatment mixed
_refine_ls_matrix_type full
_refine_ls_number_parameters 176
_refine_ls_number_reflns 3208
_refine_ls_number_restraints 0
_refine_ls_restrained_S_all 0.851
_refine_ls_R_factor_all 0.1978
_refine_ls_R_factor_gt 0.0674
_refine_ls_shift/su_max 0.000
_refine_ls_shift/su_mean 0.000
_refine_ls_structure_factor_coef Fsqd
_refine_ls_weighting_details 'calc w=1/[\s^2^(Fo^2^)+(0.0690P)^2^+0.0000P] where P=(Fo^2^+2Fc^2^)/3'
_refine_ls_weighting_scheme calc
_refine_ls_wR_factor_gt 0.1358
_refine_ls_wR_factor_ref 0.1657
_reflns_number_gt 1161
_reflns_number_total 3208
_reflns_threshold_expression >2sigma(I)
_cod_data_source_file jo060841+si20060421_024704.cif
_cod_database_code 4021892

loop_
_symmetry_equiv_pos_as_xyz
'x, y, z'
'-x+1/2, -y, z+1/2'
'-x, y+1/2, -z+1/2'
'x+1/2, -y+1/2, -z'
'-x, -y, -z'
'x-1/2, y, -z-1/2'
'x, -y-1/2, z-1/2'
'-x-1/2, y-1/2, z'

loop_
_atom_site_label
_atom_site_type_symbol
_atom_site_fract_x
_atom_site_fract_y
_atom_site_fract_z
_atom_site_U_iso_or_equiv
_atom_site_adp_type
_atom_site_occupancy
_atom_site_symmetry_multiplicity
_atom_site_calc_flag
_atom_site_refinement_flags
S1 S 0.58643(14) 0.24801(16) 0.08049(3) 0.0291(3) Uani 1 1 d .
N1 N 0.3950(5) 0.7094(4) 0.19442(8) 0.0325(10) Uiso 1 1 d .
O1 O 0.6966(4) 0.6135(4) 0.21632(7) 0.0388(9) Uani 1 1 d .
C1 C 0.8555(7) 0.5554(7) 0.23005(11) 0.0509(16) Uani 1 1 d .
H1B H 0.8608 0.5913 0.2518 0.076 Uiso 1 1 calc R
H1C H 0.9539 0.6026 0.2186 0.076 Uiso 1 1 calc R
H1D H 0.8600 0.4328 0.2290 0.076 Uiso 1 1 calc R
C2 C 0.2392(6) 0.7449(6) 0.18421(11) 0.0350(11) Uani 1 1 d .
H2A H 0.1645 0.8057 0.1977 0.042 Uiso 1 1 calc R
C3 C 0.1754(6) 0.6997(6) 0.15506(11) 0.0354(13) Uani 1 1 d .
H3A H 0.0588 0.7225 0.1495 0.042 Uiso 1 1 calc R
C4 C 0.2837(6) 0.6226(5) 0.13500(10) 0.0309(12) Uani 1 1 d .
H4A H 0.2431 0.5919 0.1149 0.037 Uiso 1 1 calc R
C5 C 0.5769(6) 0.5002(5) 0.12363(10) 0.0281(11) Uani 1 1 d .
C6 C 0.7342(6) 0.4577(5) 0.13632(10) 0.0249(11) Uani 1 1 d .
H6A H 0.8163 0.4027 0.1234 0.030 Uiso 1 1 calc R
C7 C 0.7805(5) 0.4912(5) 0.16738(10) 0.0287(11) Uani 1 1 d .
H7A H 0.8896 0.4560 0.1752 0.034 Uiso 1 1 calc R
C8 C 0.6670(6) 0.5747(6) 0.18611(10) 0.0267(11) Uani 1 1 d .
C9 C 0.5028(6) 0.6262(6) 0.17429(10) 0.0301(11) Uani 1 1 d .
C10 C 0.4569(5) 0.5868(5) 0.14342(10) 0.0246(11) Uani 1 1 d .
C11 C 0.5317(6) 0.4498(6) 0.09193(10) 0.0291(12) Uani 1 1 d .
C12 C 0.4476(6) 0.5293(6) 0.06833(11) 0.0352(13) Uani 1 1 d .
H12A H 0.4063 0.6412 0.0698 0.042 Uiso 1 1 calc R
C13 C 0.4275(6) 0.4287(6) 0.04103(11) 0.0359(12) Uani 1 1 d .
H13A H 0.3716 0.4668 0.0226 0.043 Uiso 1 1 calc R
C14 C 0.4961(5) 0.2737(6) 0.04407(10) 0.0255(11) Uani 1 1 d .
C15 C 0.4983(5) 0.1343(6) 0.02148(9) 0.0250(10) Uani 1 1 d .
C16 C 0.4225(6) 0.1496(6) -0.00766(10) 0.0305(11) Uani 1 1 d .
H16A H 0.3701 0.2529 -0.0134 0.037 Uiso 1 1 calc R
C17 C 0.5785(6) -0.0195(5) 0.02831(10) 0.0302(11) Uani 1 1 d .
H17A H 0.6349 -0.0333 0.0478 0.036 Uiso 1 1 calc R

loop_
_atom_site_aniso_label
_atom_site_aniso_U_11
_atom_site_aniso_U_22
_atom_site_aniso_U_33
_atom_site_aniso_U_23
_atom_site_aniso_U_13
_atom_site_aniso_U_12
S1 0.0332(6) 0.0300(6) 0.0241(6) -0.0007(6) -0.0030(6) 0.0026(6)
O1 0.038(2) 0.051(2) 0.0277(19) -0.0083(17) -0.0104(16) 0.0104(17)
C1 0.046(3) 0.078(4) 0.029(3) -0.007(3) -0.014(3) 0.008(3)
C2 0.033(3) 0.034(3) 0.038(3) 0.009(3) 0.010(2) 0.005(3)
C3 0.034(3) 0.028(3) 0.044(3) 0.006(2) 0.005(3) 0.004(2)
C4 0.032(3) 0.028(3) 0.032(3) 0.007(2) -0.003(2) -0.004(2)
C5 0.030(3) 0.027(3) 0.027(3) 0.002(2) 0.008(2) -0.004(2)
C6 0.026(3) 0.024(3) 0.025(2) -0.003(2) 0.010(2) -0.001(2)
C7 0.024(3) 0.032(3) 0.030(3) 0.005(2) -0.008(2) -0.003(2)
C8 0.034(3) 0.026(3) 0.020(3) -0.002(2) 0.001(2) -0.001(2)
C9 0.036(3) 0.026(3) 0.028(3) 0.005(2) 0.005(2) -0.001(2)
C10 0.025(3) 0.021(3) 0.028(3) 0.003(2) 0.001(2) -0.0020(19)
C11 0.032(3) 0.028(3) 0.028(3) 0.002(2) 0.001(2) -0.007(2)
C12 0.039(3) 0.031(3) 0.035(3) 0.004(2) -0.002(2) 0.001(2)
C13 0.043(3) 0.044(3) 0.020(2) 0.004(2) -0.002(2) 0.012(3)
C14 0.020(2) 0.033(3) 0.023(2) 0.003(2) 0.0016(19) 0.001(2)
C15 0.023(2) 0.036(3) 0.017(2) 0.000(2) 0.002(2) 0.000(2)
C16 0.032(3) 0.031(3) 0.028(3) 0.001(2) -0.006(2) 0.004(2)
C17 0.040(3) 0.033(3) 0.018(2) 0.005(2) -0.011(2) -0.002(2)

loop_
_atom_type_symbol
_atom_type_description
_atom_type_scat_dispersion_real
_atom_type_scat_dispersion_imag
_atom_type_scat_source
C C 0.0033 0.0016 'International Tables Vol C Tables 4.2.6.8 and 6.1.1.4'
H H 0.0000 0.0000 'International Tables Vol C Tables 4.2.6.8 and 6.1.1.4'
N N 0.0061 0.0033 'International Tables Vol C Tables 4.2.6.8 and 6.1.1.4'
O O 0.0106 0.0060 'International Tables Vol C Tables 4.2.6.8 and 6.1.1.4'
S S 0.1246 0.1234 'International Tables Vol C Tables 4.2.6.8 and 6.1.1.4'

loop_
_geom_angle_atom_site_label_1
_geom_angle_atom_site_label_2
_geom_angle_atom_site_label_3
_geom_angle
_geom_angle_site_symmetry_1
C14 S1 C11 92.7(2) .
C2 N1 C9 116.8(4) .
C8 O1 C1 117.6(4) .
N1 C2 C3 124.7(4) .
C4 C3 C2 118.2(4) .
C3 C4 C10 121.0(4) .
C6 C5 C10 117.1(4) .
C6 C5 C11 120.9(4) .
C10 C5 C11 122.0(4) .
C5 C6 C7 123.7(4) .
C8 C7 C6 119.3(4) .
O1 C8 C7 124.7(4) .
O1 C8 C9 115.2(4) .
C7 C8 C9 120.1(4) .
N1 C9 C10 123.3(4) .
N1 C9 C8 117.0(4) .
C10 C9 C8 119.7(4) .
C9 C10 C4 115.7(4) .
C9 C10 C5 120.1(4) .
C4 C10 C5 123.8(4) .
C12 C11 C5 132.8(4) .
C12 C11 S1 109.7(4) .
C5 C11 S1 117.4(3) .
C11 C12 C13 113.7(4) .
C14 C13 C12 113.1(4) .
C13 C14 C15 129.1(4) .
C13 C14 S1 110.8(4) .
C15 C14 S1 120.2(3) .
C16 C15 C17 116.8(4) .
C16 C15 C14 121.5(4) .
C17 C15 C14 121.7(4) .
C17 C16 C15 121.5(4) 5_655
C16 C17 C15 121.7(4) 5_655

loop_
_geom_bond_atom_site_label_1
_geom_bond_atom_site_label_2
_geom_bond_distance
_geom_bond_site_symmetry_2
S1 C14 1.725(4) .
S1 C11 1.735(5) .
N1 C2 1.312(5) .
N1 C9 1.372(5) .
O1 C8 1.353(5) .
O1 C1 1.439(5) .
C2 C3 1.393(6) .
C3 C4 1.349(6) .
C4 C10 1.415(6) .
C5 C6 1.374(6) .
C5 C10 1.435(6) .
C5 C11 1.463(6) .
C6 C7 1.407(5) .
C7 C8 1.364(6) .
C8 C9 1.427(6) .
C9 C10 1.408(6) .
C11 C12 1.361(6) .
C12 C13 1.430(6) .
C13 C14 1.351(6) .
C14 C15 1.476(6) .
C15 C16 1.388(5) .
C15 C17 1.406(6) .
C16 C17 1.365(6) 5_655
C17 C16 1.365(6) 5_655
